data_1501674
loop_
_publ_author_name
'Enomoto, Takeshi'
'Nakamori, Yoji'
'Matsumoto, Kazuhiko'
'Hagiwara, Rika'

_publ_section_title
;
 Ion&#x2212;Ion Interactions and Conduction Mechanism of Highly Conductive
 Fluorohydrogenate Ionic Liquids
;
_journal_issue 10
_journal_name_full 'The Journal of Physical Chemistry C'
_journal_page_first 4324
_journal_paper_doi 10.1021/jp1101219
_journal_volume 115
_journal_year 2011
_chemical_formula_moiety
;
C5 H9 N2 1+, F3 H2 1- 
;
_chemical_formula_sum 'C5 H11 F3 N2'
_chemical_formula_weight 156.16
_chemical_name_systematic
;
 1,3-dimethylimidazolium mu-fluoro-bis(fluorohydrogenate)
;
_space_group_IT_number 2
_symmetry_cell_setting triclinic
_symmetry_space_group_name_Hall '-P 1'
_symmetry_space_group_name_H-M 'P -1'
_atom_sites_solution_hydrogens geom
_atom_sites_solution_primary direct
_atom_sites_solution_secondary difmap
_audit_creation_method SHELXL-97
_cell_angle_alpha 59.374(17)
_cell_angle_beta 61.691(14)
_cell_angle_gamma 65.709(16)
_cell_formula_units_Z 2
_cell_length_a 7.357(4)
_cell_length_b 8.151(5)
_cell_length_c 8.444(5)
_cell_measurement_reflns_used 3577
_cell_measurement_temperature 100
_cell_measurement_theta_max 27.48
_cell_measurement_theta_min 3.23
_cell_volume 373.9(4)
_computing_cell_refinement 'RAPID AUTO 2.40 (Rigaku 2006)'
_computing_data_collection 'Rigaku R-AXIS Rapid-II'
_computing_data_reduction 'RAPID AUTO 2.40 (Rigaku 2006)'
_computing_structure_refinement 'SHELXL-97 (Sheldrick, 1997)'
_computing_structure_solution 'SIR92 (Altmare et al., 1994)'
_diffrn_ambient_temperature 100
_diffrn_measured_fraction_theta_full 0.986
_diffrn_measured_fraction_theta_max 0.986
_diffrn_measurement_device_type 'Rigaku R-AXIS RapidII'
_diffrn_measurement_method 'imaging plate'
_diffrn_radiation_monochromator graphite
_diffrn_radiation_source 'fine-focus sealed tube'
_diffrn_radiation_type MoK\a
_diffrn_radiation_wavelength 0.71073
_diffrn_reflns_av_R_equivalents 0.0346
_diffrn_reflns_av_sigmaI/netI 0.0498
_diffrn_reflns_limit_h_max 9
_diffrn_reflns_limit_h_min -9
_diffrn_reflns_limit_k_max 10
_diffrn_reflns_limit_k_min -10
_diffrn_reflns_limit_l_max 10
_diffrn_reflns_limit_l_min -10
_diffrn_reflns_number 3577
_diffrn_reflns_theta_full 27.48
_diffrn_reflns_theta_max 27.48
_diffrn_reflns_theta_min 3.23
_exptl_absorpt_coefficient_mu 0.138
_exptl_absorpt_correction_T_max 1.0000
_exptl_absorpt_correction_T_min 0.6736
_exptl_absorpt_correction_type multi-scan
_exptl_absorpt_process_details 'RAPID AUTO 2.40 (Rigaku 2006)'
_exptl_crystal_colour colorless
_exptl_crystal_density_diffrn 1.387
_exptl_crystal_density_method 'not measured'
_exptl_crystal_description block
_exptl_crystal_F_000 164
_exptl_crystal_size_max 0.2
_exptl_crystal_size_mid 0.2
_exptl_crystal_size_min 0.2
_refine_diff_density_max 0.555
_refine_diff_density_min -0.492
_refine_diff_density_rms 0.121
_refine_ls_extinction_coef 0.023(9)
_refine_ls_extinction_expression Fc^*^=kFc[1+0.001xFc^2^\l^3^/sin(2\q)]^-1/4^
_refine_ls_extinction_method SHELXL
_refine_ls_goodness_of_fit_ref 1.261
_refine_ls_hydrogen_treatment mixed
_refine_ls_matrix_type full
_refine_ls_number_parameters 103
_refine_ls_number_reflns 1687
_refine_ls_number_restraints 0
_refine_ls_restrained_S_all 1.261
_refine_ls_R_factor_all 0.1178
_refine_ls_R_factor_gt 0.0495
_refine_ls_shift/su_max 0.000
_refine_ls_shift/su_mean 0.000
_refine_ls_structure_factor_coef Fsqd
_refine_ls_weighting_details 'calc w=1/[\s^2^(Fo^2^)+(0.0082P)^2^+0.8504P] where P=(Fo^2^+2Fc^2^)/3'
_refine_ls_weighting_scheme calc
_refine_ls_wR_factor_gt 0.0958
_refine_ls_wR_factor_ref 0.1523
_reflns_number_gt 1070
_reflns_number_total 1687
_reflns_threshold_expression >2sigma(I)
_cod_data_source_file jp1101219_si_001.cif
_cod_data_source_block shelxl
_cod_original_sg_symbol_Hall -P1
_cod_original_sg_symbol_H-M P-1
_cod_database_code 1501674

loop_
_symmetry_equiv_pos_as_xyz
'x, y, z'
'-x, -y, -z'

loop_
_atom_site_label
_atom_site_type_symbol
_atom_site_fract_x
_atom_site_fract_y
_atom_site_fract_z
_atom_site_U_iso_or_equiv
_atom_site_adp_type
_atom_site_occupancy
_atom_site_symmetry_multiplicity
_atom_site_calc_flag
_atom_site_refinement_flags
N1 N 1.2447(6) -0.1661(5) 0.6086(6) 0.0224(8) Uani 1 1 d .
N3 N 1.3453(6) 0.0834(6) 0.3428(6) 0.0224(8) Uani 1 1 d .
C4 C 1.1788(7) 0.1496(7) 0.4813(7) 0.0251(10) Uani 1 1 d .
H4 H 1.1193 0.2802 0.4636 0.030 Uiso 1 1 calc R
C7 C 1.4560(8) 0.1999(7) 0.1370(7) 0.0278(10) Uani 1 1 d .
H7A H 1.4566 0.3224 0.1271 0.042 Uiso 1 1 calc R
H7B H 1.3840 0.2238 0.0552 0.042 Uiso 1 1 calc R
H7C H 1.5992 0.1291 0.0956 0.042 Uiso 1 1 calc R
C5 C 1.1153(7) -0.0052(7) 0.6472(7) 0.0235(10) Uani 1 1 d .
H5 H 1.0063 -0.0020 0.7630 0.028 Uiso 1 1 calc R
C6 C 1.2257(8) -0.3641(7) 0.7432(8) 0.0274(10) Uani 1 1 d .
H6A H 1.2026 -0.3807 0.8718 0.041 Uiso 1 1 calc R
H6B H 1.3536 -0.4536 0.7020 0.041 Uiso 1 1 calc R
H6C H 1.1083 -0.3898 0.7452 0.041 Uiso 1 1 calc R
C2 C 1.3808(7) -0.1090(7) 0.4240(7) 0.0207(9) Uani 1 1 d .
H2 H 1.4840 -0.1925 0.3633 0.025 Uiso 1 1 calc R
F13 F 1.1894(4) 0.1925(4) -0.1042(4) 0.0301(7) Uani 1 1 d .
F11 F 0.8994(5) 0.3939(4) -0.2006(5) 0.0363(8) Uani 1 1 d .
F12 F 0.6996(5) 0.3767(5) -0.3369(5) 0.0443(9) Uani 1 1 d .
H12 H 0.772(10) 0.400(10) -0.283(10) 0.06(2) Uiso 1 1 d .
H13 H 1.066(13) 0.270(12) -0.133(12) 0.09(3) Uiso 1 1 d .

loop_
_atom_site_aniso_label
_atom_site_aniso_U_11
_atom_site_aniso_U_22
_atom_site_aniso_U_33
_atom_site_aniso_U_23
_atom_site_aniso_U_13
_atom_site_aniso_U_12
N1 0.0183(18) 0.0172(19) 0.030(2) -0.0113(17) -0.0047(16) -0.0039(15)
N3 0.0168(18) 0.022(2) 0.029(2) -0.0128(17) -0.0023(16) -0.0074(15)
C4 0.022(2) 0.022(2) 0.031(3) -0.0112(19) -0.008(2) -0.0063(18)
C7 0.028(2) 0.030(3) 0.026(2) -0.013(2) -0.006(2) -0.008(2)
C5 0.0131(19) 0.025(2) 0.031(3) -0.018(2) -0.0018(19) 0.0002(17)
C6 0.029(2) 0.019(2) 0.031(3) -0.007(2) -0.013(2) -0.0038(18)
C2 0.019(2) 0.021(2) 0.023(2) -0.0118(17) -0.0040(17) -0.0043(17)
F13 0.0224(14) 0.0306(16) 0.0332(17) -0.0152(13) -0.0073(12) -0.0013(12)
F11 0.0321(16) 0.0363(18) 0.050(2) -0.0216(16) -0.0214(15) -0.0010(14)
F12 0.0355(17) 0.060(2) 0.055(2) -0.0349(19) -0.0147(16) -0.0101(15)

loop_
_atom_type_symbol
_atom_type_description
_atom_type_scat_dispersion_real
_atom_type_scat_dispersion_imag
_atom_type_scat_source
C C 0.0033 0.0016 'International Tables Vol C Tables 4.2.6.8 and 6.1.1.4'
H H 0.0000 0.0000 'International Tables Vol C Tables 4.2.6.8 and 6.1.1.4'
N N 0.0061 0.0033 'International Tables Vol C Tables 4.2.6.8 and 6.1.1.4'
F F 0.0171 0.0103 'International Tables Vol C Tables 4.2.6.8 and 6.1.1.4'

loop_
_geom_angle_atom_site_label_1
_geom_angle_atom_site_label_2
_geom_angle_atom_site_label_3
_geom_angle
C2 N1 C5 109.1(4)
C2 N1 C6 126.7(4)
C5 N1 C6 124.1(4)
C2 N3 C4 106.5(4)
C2 N3 C7 125.1(4)
C4 N3 C7 128.3(4)
C5 C4 N3 109.5(4)
C5 C4 H4 125.3
N3 C4 H4 125.3
N3 C7 H7A 109.5
N3 C7 H7B 109.5
H7A C7 H7B 109.5
N3 C7 H7C 109.5
H7A C7 H7C 109.5
H7B C7 H7C 109.5
C4 C5 N1 105.4(4)
C4 C5 H5 127.3
N1 C5 H5 127.3
N1 C6 H6A 109.5
N1 C6 H6B 109.5
H6A C6 H6B 109.5
N1 C6 H6C 109.5
H6A C6 H6C 109.5
H6B C6 H6C 109.5
N3 C2 N1 109.6(3)
N3 C2 H2 125.2
N1 C2 H2 125.2
H12 F11 H13 140(4)

loop_
_geom_bond_atom_site_label_1
_geom_bond_atom_site_label_2
_geom_bond_distance
N1 C2 1.346(6)
N1 C5 1.359(6)
N1 C6 1.443(6)
N3 C2 1.317(6)
N3 C4 1.378(6)
N3 C7 1.482(6)
C4 C5 1.355(6)
C4 H4 0.9300
C7 H7A 0.9600
C7 H7B 0.9600
C7 H7C 0.9600
C5 H5 0.9300
C6 H6A 0.9600
C6 H6B 0.9600
C6 H6C 0.9600
C2 H2 0.9300
F13 H13 0.93(8)
F11 H12 1.39(7)
F11 H13 1.38(8)
F12 H12 0.96(7)
